data_9017686
loop_
_publ_author_name
'Siidra, O. I.'
'Vergasova, L. P.'
'Kretser, Y. L.'
'Polekhovsky, Y. S.'
'Filatov, S. K.'
'Krivovichev, S. V.'

_publ_section_title
;
 Unique thallium mineralization in the fumaroles of the Tolbachik volcano,
 Kamchatka Peninsula, Russia. II. Karpovite Tl2VO(SO4)2(H2O)
;
_journal_name_full 'Mineralogical Magazine'
_journal_page_first 1699
_journal_page_last 1709
_journal_volume 78
_journal_year 2014
_chemical_compound_source 'Tolbachik volcano, Kamchatka Peninsula, Russia'
_chemical_formula_sum 'H2 O10 S2 Tl2 V'
_chemical_name_mineral Karpovite
_space_group_IT_number 4
_space_group_name_Hall 'P 2yb'
_space_group_name_H-M_alt 'P 1 21 1'
_symmetry_space_group_name_H-M 'P 1 21 1'
_cell_angle_alpha 90
_cell_angle_beta 98.353
_cell_angle_gamma 90
_cell_formula_units_Z 2
_cell_length_a 4.6524
_cell_length_b 11.0757
_cell_length_c 9.3876
_cell_volume 478.598
_database_code_amcsd 0020608
_exptl_crystal_density_diffrn 4.759
_cod_data_source_file inputs/fixed/downloads/18/18593.cif
_cod_data_source_block 18593
_cod_original_formula_sum 'Tl2 V S2 O10 H2'
_cod_database_code 9017686

loop_
_space_group_symop_operation_xyz
x,y,z
-x,1/2+y,-z

loop_
_atom_site_aniso_label
_atom_site_aniso_U_11
_atom_site_aniso_U_22
_atom_site_aniso_U_33
_atom_site_aniso_U_12
_atom_site_aniso_U_13
_atom_site_aniso_U_23
Tl1 0.02858 0.02149 0.02506 -0.00200 0.00291 -0.00240
Tl2 0.03550 0.02296 0.02550 -0.00320 0.00434 -0.00130
V1 0.01200 0.01120 0.01390 0.00170 0.00130 -0.00090
S1 0.01320 0.01440 0.01370 -0.00080 0.00100 0.00160
S2 0.01460 0.01450 0.01280 0.00000 0.00130 -0.00230
O1 0.03600 0.02400 0.03100 -0.01200 0.00700 0.01100
Wat2 0.02330 0.01640 0.03080 0.00200 0.00100 -0.00700
O3 0.02280 0.01540 0.02720 0.00300 0.00600 -0.00400
O4 0.02840 0.02840 0.01590 -0.00600 -0.00500 -0.00400
O5 0.02330 0.01540 0.02630 0.00000 0.01100 -0.00100
O6 0.02070 0.02070 0.02580 0.00300 0.01200 0.00400
O7 0.02530 0.03010 0.01660 0.00000 -0.00400 0.00600
O8 0.03200 0.01890 0.03100 0.00300 0.00700 -0.01100
O9 0.01950 0.02010 0.02060 -0.00600 -0.00300 0.00100
O10 0.02070 0.03270 0.01840 0.00700 -0.00400 -0.00600

loop_
_atom_site_label
_atom_site_fract_x
_atom_site_fract_y
_atom_site_fract_z
_atom_site_U_iso_or_equiv
_atom_site_type_symbol
_atom_site_attached_hydrogens
Tl1 0.10285 0.40501 0.58853 0.02514 Tl 0
Tl2 0.30897 0.57438 0.22068 0.02802 Tl 0
V1 0.90170 0.26252 0.19462 0.01242 V 0
S1 0.48350 0.17585 0.41880 0.01387 S 0
S2 0.64640 0.80802 0.04610 0.01404 S 0
O1 0.38700 0.06070 0.46520 0.03000 O 0
Wat2 0.04630 0.08140 0.12250 0.02380 O 2
O3 0.79230 0.39000 0.24490 0.02160 O 0
O4 0.64570 0.24280 0.53870 0.02500 O 0
O5 0.66530 0.15380 0.30270 0.02100 O 0
O6 0.82740 0.83230 0.93010 0.02160 O 0
O7 0.80550 0.73780 0.16310 0.02480 O 0
O8 0.55750 0.92630 0.09510 0.02730 O 0
O9 0.38890 0.73540 0.98300 0.02070 O 0
O10 0.23410 0.25310 0.35750 0.02460 O 0

loop_
_cod_changelog_entry_id
_cod_changelog_entry_author
_cod_changelog_entry_date
_cod_changelog_entry_text
1
;cod-tools version 3.8.0
Id: cif_guess_AMCSD_atom_types 9574 2023-05-10 09:00:05Z saulius
;
2023-05-10T18:58:36+03:00
;Derived atom types and hydrogen counts
from atom names that follow the AMCSD naming convention
(Wat == water, O-H == hydroxyl).
;

loop_
_cod_related_entry_id
_cod_related_entry_database
_cod_related_entry_code
1 AMCSD 0020608
